data_4510056
loop_
_publ_author_name
'Paul, Mithun'
'Adarsh, N. N.'
'Dastidar, Parthasarathi'

_publ_section_title
;
 Secondary Building Unit (SBU) Controlled Formation of a Catalytically
 Active Metal--Organic Polyhedron (MOP) Derived from a Flexible Tripodal
 Ligand
;
_journal_issue 3
_journal_name_full 'Crystal Growth &amp; Design'
_journal_page_first 1331
_journal_paper_doi 10.1021/cg4018322
_journal_volume 14
_journal_year 2014
_chemical_formula_moiety 'C15 H23 K O10 Zn'
_chemical_formula_sum 'C15 H23 K O10 Zn'
_chemical_formula_weight 467.80
_chemical_name_systematic
; 
 ? 
;
_space_group_IT_number 15
_symmetry_cell_setting monoclinic
_symmetry_space_group_name_Hall '-C 2yc'
_symmetry_space_group_name_H-M 'C 1 2/c 1'
_atom_sites_solution_hydrogens geom
_atom_sites_solution_primary direct
_atom_sites_solution_secondary difmap
_audit_creation_method SHELXL-97
_cell_angle_alpha 90.00
_cell_angle_beta 90.145(13)
_cell_angle_gamma 90.00
_cell_formula_units_Z 8
_cell_length_a 15.437(5)
_cell_length_b 15.985(5)
_cell_length_c 16.475(6)
_cell_measurement_temperature 293(2)
_cell_volume 4065(2)
_computing_cell_refinement 'Bruker Apex II'
_computing_data_collection 'Bruker Apex II'
_computing_data_reduction SAINT
_computing_molecular_graphics 'Mercury 3.1'
_computing_publication_material SHELXTL-97
_computing_structure_refinement 'SHELXL-97 (Sheldrick, 2008)'
_computing_structure_solution 'SHELXS-97 (Sheldrick, 2008)'
_diffrn_ambient_temperature 293(2)
_diffrn_detector_area_resol_mean 3
_diffrn_measured_fraction_theta_full 0.994
_diffrn_measured_fraction_theta_max 0.994
_diffrn_measurement_device_type 'Bruker Apex II'
_diffrn_measurement_method 'phi-omega scan'
_diffrn_radiation_monochromator graphite
_diffrn_radiation_source 'fine-focus sealed tube'
_diffrn_radiation_type MoK\a
_diffrn_radiation_wavelength 0.71073
_diffrn_reflns_av_R_equivalents 0.1174
_diffrn_reflns_av_sigmaI/netI 0.0825
_diffrn_reflns_limit_h_max 17
_diffrn_reflns_limit_h_min -17
_diffrn_reflns_limit_k_max 17
_diffrn_reflns_limit_k_min -17
_diffrn_reflns_limit_l_max 18
_diffrn_reflns_limit_l_min -17
_diffrn_reflns_number 15532
_diffrn_reflns_theta_full 23.39
_diffrn_reflns_theta_max 23.39
_diffrn_reflns_theta_min 1.83
_exptl_absorpt_coefficient_mu 1.461
_exptl_absorpt_correction_T_max 0.9306
_exptl_absorpt_correction_T_min 0.4194
_exptl_absorpt_correction_type multi-scan
_exptl_absorpt_process_details sadabs
_exptl_crystal_colour colourless
_exptl_crystal_density_diffrn 1.529
_exptl_crystal_density_method 'not measured'
_exptl_crystal_description plate
_exptl_crystal_F_000 1936
_exptl_crystal_size_max 0.72
_exptl_crystal_size_mid 0.12
_exptl_crystal_size_min 0.05
_refine_diff_density_max 1.477
_refine_diff_density_min -0.532
_refine_diff_density_rms 0.112
_refine_ls_extinction_method none
_refine_ls_goodness_of_fit_ref 1.079
_refine_ls_hydrogen_treatment mixed
_refine_ls_matrix_type full
_refine_ls_number_parameters 250
_refine_ls_number_reflns 2956
_refine_ls_number_restraints 0
_refine_ls_restrained_S_all 1.079
_refine_ls_R_factor_all 0.0955
_refine_ls_R_factor_gt 0.0627
_refine_ls_shift/su_max 0.056
_refine_ls_shift/su_mean 0.000
_refine_ls_structure_factor_coef Fsqd
_refine_ls_weighting_details 'calc w=1/[\s^2^(Fo^2^)+(0.1000P)^2^+1.0000P] where P=(Fo^2^+2Fc^2^)/3'
_refine_ls_weighting_scheme calc
_refine_ls_wR_factor_gt 0.1734
_refine_ls_wR_factor_ref 0.1916
_reflns_number_gt 1926
_reflns_number_total 2956
_reflns_threshold_expression >2sigma(I)
_cod_data_source_file cg4018322_si_002.cif
_cod_data_source_block y
_cod_original_sg_symbol_Hall -C2yc
_cod_original_sg_symbol_H-M C2/c
_cod_database_code 4510056

loop_
_symmetry_equiv_pos_as_xyz
'x, y, z'
'-x, y, -z+1/2'
'x+1/2, y+1/2, z'
'-x+1/2, y+1/2, -z+1/2'
'-x, -y, -z'
'x, -y, z-1/2'
'-x+1/2, -y+1/2, -z'
'x+1/2, -y+1/2, z-1/2'

loop_
_atom_site_label
_atom_site_type_symbol
_atom_site_fract_x
_atom_site_fract_y
_atom_site_fract_z
_atom_site_U_iso_or_equiv
_atom_site_adp_type
_atom_site_occupancy
_atom_site_symmetry_multiplicity
_atom_site_calc_flag
_atom_site_refinement_flags
C1 C 0.4555(7) 0.7662(7) -0.1514(5) 0.093(4) Uani 1 1 d .
H1A H 0.4403 0.7186 -0.1839 0.140 Uiso 1 1 calc R
H1B H 0.5174 0.7704 -0.1476 0.140 Uiso 1 1 calc R
H1C H 0.4327 0.8160 -0.1761 0.140 Uiso 1 1 calc R
C2 C 0.4177(5) 0.7563(5) -0.0674(5) 0.052(2) Uani 1 1 d .
C3 C 0.4419(5) 0.8104(5) -0.0039(5) 0.0481(19) Uani 1 1 d .
C4 C 0.5015(6) 0.8816(5) -0.0206(6) 0.070(3) Uani 1 1 d .
H4A H 0.4904 0.9249 0.0194 0.084 Uiso 1 1 calc R
H4B H 0.4866 0.9046 -0.0733 0.084 Uiso 1 1 calc R
C5 C 0.5977(6) 0.8631(6) -0.0200(6) 0.065(2) Uani 1 1 d .
C6 C 0.4429(7) 0.8495(6) 0.1418(6) 0.084(3) Uani 1 1 d .
H6A H 0.4998 0.8701 0.1298 0.126 Uiso 1 1 calc R
H6B H 0.4447 0.8171 0.1909 0.126 Uiso 1 1 calc R
H6C H 0.4040 0.8958 0.1487 0.126 Uiso 1 1 calc R
C7 C 0.4118(5) 0.7956(5) 0.0733(5) 0.0471(19) Uani 1 1 d .
C8 C 0.3549(5) 0.7301(5) 0.0895(4) 0.0448(19) Uani 1 1 d .
C9 C 0.3293(5) 0.6751(4) 0.0255(4) 0.0442(19) Uani 1 1 d .
C10 C 0.3616(5) 0.6898(5) -0.0516(4) 0.048(2) Uani 1 1 d .
C11 C 0.2739(6) 0.6000(6) 0.0435(6) 0.072(3) Uani 1 1 d .
H11A H 0.2801 0.5596 0.0008 0.107 Uiso 1 1 calc R
H11B H 0.2144 0.6168 0.0473 0.107 Uiso 1 1 calc R
H11C H 0.2919 0.5755 0.0941 0.107 Uiso 1 1 calc R
C12 C 0.3382(6) 0.6319(5) -0.1214(5) 0.066(3) Uani 1 1 d .
H12A H 0.2857 0.6017 -0.1076 0.080 Uiso 1 1 calc R
H12B H 0.3261 0.6654 -0.1692 0.080 Uiso 1 1 calc R
C13 C 0.4089(5) 0.5695(5) -0.1412(5) 0.051(2) Uani 1 1 d .
C14 C 0.3790(5) 0.6529(5) 0.2227(4) 0.0469(19) Uani 1 1 d .
C28 C 0.3223(6) 0.7134(5) 0.1754(4) 0.059(2) Uani 1 1 d .
H28A H 0.3196 0.7661 0.2047 0.070 Uiso 1 1 calc R
H28B H 0.2640 0.6910 0.1724 0.070 Uiso 1 1 calc R
O1 O 0.6224(4) 0.7918(3) 0.0020(3) 0.0589(15) Uani 1 1 d .
O2 O 0.6461(4) 0.9215(4) -0.0398(5) 0.097(2) Uani 1 1 d .
O3 O 0.4584(4) 0.5441(3) -0.0903(3) 0.0605(16) Uani 1 1 d .
O4 O 0.4088(4) 0.5466(3) -0.2163(3) 0.0608(16) Uani 1 1 d .
O5 O 0.4315(3) 0.6087(3) 0.1825(3) 0.0414(12) Uani 1 1 d .
O7 O 0.7975(4) 0.8757(3) 0.0091(3) 0.0567(14) Uani 1 1 d .
O8 O 0.7509(4) 0.7396(4) 0.1271(3) 0.0672(16) Uani 1 1 d .
O20 O 0.3697(4) 0.6489(4) 0.2972(3) 0.0657(17) Uani 1 1 d .
O21 O 0.7809(5) 0.9049(5) 0.1796(4) 0.102(2) Uani 1 1 d .
O22 O 0.1962(8) 0.5406(7) 0.2928(7) 0.181(5) Uani 1 1 d .
Zn1 Zn 0.5000 0.46868(7) -0.2500 0.0385(4) Uani 1 2 d S
Zn2 Zn 0.7500 0.7500 0.0000 0.0501(4) Uani 1 2 d S
K1 K 0.46578(11) 0.37244(11) -0.04738(10) 0.0488(7) Uani 1.000(7) 1 d .

loop_
_atom_site_aniso_label
_atom_site_aniso_U_11
_atom_site_aniso_U_22
_atom_site_aniso_U_33
_atom_site_aniso_U_23
_atom_site_aniso_U_13
_atom_site_aniso_U_12
C1 0.123(9) 0.108(9) 0.048(6) 0.014(5) 0.028(6) 0.041(7)
C2 0.068(6) 0.044(5) 0.042(5) 0.012(4) 0.005(4) 0.025(4)
C3 0.054(5) 0.034(4) 0.056(5) 0.007(4) 0.001(4) 0.012(4)
C4 0.075(6) 0.044(5) 0.090(7) 0.013(5) 0.010(5) 0.012(5)
C5 0.076(7) 0.044(6) 0.074(6) 0.009(5) 0.006(5) -0.005(5)
C6 0.096(8) 0.080(7) 0.075(6) -0.029(6) -0.018(6) -0.001(6)
C7 0.054(5) 0.042(5) 0.046(5) -0.006(4) -0.007(4) 0.008(4)
C8 0.047(5) 0.047(5) 0.040(4) 0.007(4) 0.001(4) 0.025(4)
C9 0.043(4) 0.039(4) 0.051(5) -0.001(4) -0.010(4) 0.014(3)
C10 0.064(5) 0.041(5) 0.038(4) -0.005(4) -0.017(4) 0.018(4)
C11 0.063(6) 0.057(6) 0.094(7) 0.001(5) -0.003(5) -0.001(5)
C12 0.069(6) 0.069(6) 0.062(5) -0.029(5) -0.021(5) 0.024(5)
C13 0.061(5) 0.045(5) 0.048(5) -0.014(4) -0.007(4) 0.013(4)
C14 0.062(5) 0.043(5) 0.036(4) 0.004(4) -0.001(4) 0.016(4)
C28 0.068(5) 0.069(6) 0.040(5) 0.005(4) 0.012(4) 0.027(5)
O1 0.064(4) 0.045(4) 0.067(4) 0.012(3) 0.007(3) 0.003(3)
O2 0.085(5) 0.051(4) 0.156(7) 0.033(4) -0.001(5) -0.004(4)
O3 0.073(4) 0.056(3) 0.053(3) -0.007(3) -0.019(3) 0.026(3)
O4 0.078(4) 0.056(3) 0.049(3) -0.011(3) -0.004(3) 0.023(3)
O5 0.052(3) 0.038(3) 0.034(3) 0.006(2) 0.006(2) 0.014(2)
O7 0.065(3) 0.045(3) 0.060(3) 0.003(3) 0.012(3) -0.013(3)
O8 0.077(4) 0.082(4) 0.043(3) 0.007(3) 0.006(3) -0.017(3)
O20 0.080(4) 0.081(4) 0.036(3) 0.006(3) 0.010(3) 0.035(3)
O21 0.139(7) 0.104(6) 0.064(4) 0.001(4) -0.017(4) -0.043(5)
O22 0.203(11) 0.167(10) 0.173(10) -0.014(8) 0.041(9) -0.068(9)
Zn1 0.0499(8) 0.0309(7) 0.0347(7) 0.000 -0.0048(5) 0.000
Zn2 0.0611(9) 0.0417(8) 0.0474(8) 0.0026(6) 0.0064(6) -0.0044(6)
K1 0.0525(12) 0.0504(12) 0.0435(11) 0.0049(8) 0.0025(8) 0.0075(8)

loop_
_atom_type_symbol
_atom_type_description
_atom_type_scat_dispersion_real
_atom_type_scat_dispersion_imag
_atom_type_scat_source
C C 0.0033 0.0016 'International Tables Vol C Tables 4.2.6.8 and 6.1.1.4'
H H 0.0000 0.0000 'International Tables Vol C Tables 4.2.6.8 and 6.1.1.4'
O O 0.0106 0.0060 'International Tables Vol C Tables 4.2.6.8 and 6.1.1.4'
Zn Zn 0.2839 1.4301 'International Tables Vol C Tables 4.2.6.8 and 6.1.1.4'
K K 0.2009 0.2494 'International Tables Vol C Tables 4.2.6.8 and 6.1.1.4'

loop_
_geom_angle_atom_site_label_1
_geom_angle_atom_site_label_2
_geom_angle_atom_site_label_3
_geom_angle
_geom_angle_site_symmetry_1
_geom_angle_site_symmetry_3
C10 C2 C3 119.6(7) . .
C10 C2 C1 119.4(8) . .
C3 C2 C1 120.9(8) . .
C10 C2 K1 76.0(4) . 5_665
C3 C2 K1 79.4(4) . 5_665
C1 C2 K1 112.1(5) . 5_665
C7 C3 C2 119.4(7) . .
C7 C3 C4 120.8(8) . .
C2 C3 C4 119.7(8) . .
C7 C3 K1 76.2(4) . 5_665
C2 C3 K1 76.3(4) . 5_665
C4 C3 K1 116.7(5) . 5_665
C3 C4 C5 117.1(7) . .
O2 C5 O1 125.3(9) . .
O2 C5 C4 116.2(8) . .
O1 C5 C4 118.5(8) . .
C3 C7 C8 121.4(7) . .
C3 C7 C6 119.3(8) . .
C8 C7 C6 119.3(8) . .
C3 C7 K1 80.0(4) . 5_665
C8 C7 K1 77.1(4) . 5_665
C6 C7 K1 112.5(5) . 5_665
C7 C8 C9 119.7(7) . .
C7 C8 C28 121.2(7) . .
C9 C8 C28 119.1(7) . .
C7 C8 K1 78.6(4) . 5_665
C9 C8 K1 76.6(4) . 5_665
C28 C8 K1 112.8(4) . 5_665
C10 C9 C8 118.2(7) . .
C10 C9 C11 121.5(7) . .
C8 C9 C11 120.1(7) . .
C10 C9 K1 77.9(4) . 5_665
C8 C9 K1 78.2(4) . 5_665
C11 C9 K1 110.0(5) . 5_665
C9 C10 C2 121.6(7) . .
C9 C10 C12 120.4(8) . .
C2 C10 C12 118.0(8) . .
C9 C10 K1 77.6(4) . 5_665
C2 C10 K1 79.6(4) . 5_665
C12 C10 K1 112.6(4) . 5_665
C13 C12 C10 113.2(6) . .
O3 C13 O4 124.8(7) . .
O3 C13 C12 121.9(7) . .
O4 C13 C12 113.3(6) . .
O20 C14 O5 124.6(6) . .
O20 C14 C28 118.2(7) . .
O5 C14 C28 117.2(6) . .
C14 C28 C8 113.4(6) . .
C5 O1 Zn2 125.0(6) . .
C5 O1 K1 135.8(6) . 5_665
Zn2 O1 K1 98.66(19) . 5_665
C13 O3 K1 121.7(5) . .
C13 O3 K1 130.4(5) . 5_665
K1 O3 K1 103.65(17) . 5_665
C13 O4 Zn1 116.9(5) . .
C14 O5 Zn1 113.6(4) . 5_665
C14 O5 K1 137.2(4) . 5_665
Zn1 O5 K1 102.48(19) 5_665 5_665
Zn2 O7 K1 106.3(2) . 3
C14 O20 K1 143.2(5) . 6_566
O4 Zn1 O4 101.1(4) . 2_654
O4 Zn1 O5 100.0(2) . 6_565
O4 Zn1 O5 128.6(2) 2_654 6_565
O4 Zn1 O5 128.6(2) . 5_665
O4 Zn1 O5 100.0(2) 2_654 5_665
O5 Zn1 O5 102.2(3) 6_565 5_665
O4 Zn1 K1 84.55(16) . .
O4 Zn1 K1 128.40(15) 2_654 .
O5 Zn1 K1 99.77(14) 6_565 .
O5 Zn1 K1 46.36(14) 5_665 .
O4 Zn1 K1 128.40(15) . 2_654
O4 Zn1 K1 84.55(16) 2_654 2_654
O5 Zn1 K1 46.36(14) 6_565 2_654
O5 Zn1 K1 99.77(14) 5_665 2_654
K1 Zn1 K1 131.07(6) . 2_654
O1 Zn2 O1 180.0 . 7_665
O1 Zn2 O8 90.8(2) . .
O1 Zn2 O8 89.2(2) 7_665 .
O1 Zn2 O8 89.2(2) . 7_665
O1 Zn2 O8 90.8(2) 7_665 7_665
O8 Zn2 O8 179.998(1) . 7_665
O1 Zn2 O7 88.8(2) . 7_665
O1 Zn2 O7 91.2(2) 7_665 7_665
O8 Zn2 O7 89.8(2) . 7_665
O8 Zn2 O7 90.2(2) 7_665 7_665
O1 Zn2 O7 91.2(2) . .
O1 Zn2 O7 88.8(2) 7_665 .
O8 Zn2 O7 90.2(2) . .
O8 Zn2 O7 89.8(2) 7_665 .
O7 Zn2 O7 179.999(1) 7_665 .
O1 Zn2 K1 49.89(15) . 5_665
O1 Zn2 K1 130.11(15) 7_665 5_665
O8 Zn2 K1 76.53(16) . 5_665
O8 Zn2 K1 103.47(16) 7_665 5_665
O7 Zn2 K1 42.24(15) 7_665 5_665
O7 Zn2 K1 137.76(15) . 5_665
O1 Zn2 K1 130.11(15) . 3
O1 Zn2 K1 49.89(15) 7_665 3
O8 Zn2 K1 103.47(16) . 3
O8 Zn2 K1 76.53(16) 7_665 3
O7 Zn2 K1 137.76(15) 7_665 3
O7 Zn2 K1 42.24(15) . 3
K1 Zn2 K1 180.0 5_665 3
O5 K1 O7 144.51(15) 5_665 3_445
O5 K1 O3 73.43(15) 5_665 .
O7 K1 O3 91.63(17) 3_445 .
O5 K1 O3 110.67(16) 5_665 5_665
O7 K1 O3 96.11(17) 3_445 5_665
O3 K1 O3 76.35(17) . 5_665
O5 K1 O20 66.63(15) 5_665 6_565
O7 K1 O20 79.91(16) 3_445 6_565
O3 K1 O20 82.92(16) . 6_565
O3 K1 O20 158.80(17) 5_665 6_565
O5 K1 O1 123.39(15) 5_665 5_665
O7 K1 O1 60.89(15) 3_445 5_665
O3 K1 O1 151.18(17) . 5_665
O3 K1 O1 112.75(17) 5_665 5_665
O20 K1 O1 83.70(15) 6_565 5_665
O5 K1 C9 63.65(16) 5_665 5_665
O7 K1 C9 151.29(18) 3_445 5_665
O3 K1 C9 106.87(18) . 5_665
O3 K1 C9 68.28(17) 5_665 5_665
O20 K1 C9 123.22(18) 6_565 5_665
O1 K1 C9 101.82(17) 5_665 5_665
O5 K1 C10 88.08(18) 5_665 5_665
O7 K1 C10 127.08(19) 3_445 5_665
O3 K1 C10 116.74(19) . 5_665
O3 K1 C10 54.52(16) 5_665 5_665
O20 K1 C10 142.83(18) 6_565 5_665
O1 K1 C10 88.84(18) 5_665 5_665
C9 K1 C10 24.43(19) 5_665 5_665
O5 K1 C8 52.99(16) 5_665 5_665
O7 K1 C8 150.74(18) 3_445 5_665
O3 K1 C8 117.53(19) . 5_665
O3 K1 C8 93.25(17) 5_665 5_665
O20 K1 C8 100.32(18) 6_565 5_665
O1 K1 C8 89.94(18) 5_665 5_665
C9 K1 C8 25.12(17) 5_665 5_665
C10 K1 C8 43.14(18) 5_665 5_665
O5 K1 C7 69.80(17) 5_665 5_665
O7 K1 C7 126.60(19) 3_445 5_665
O3 K1 C7 140.8(2) . 5_665
O3 K1 C7 104.29(17) 5_665 5_665
O20 K1 C7 94.54(18) 6_565 5_665
O1 K1 C7 65.71(18) 5_665 5_665
C9 K1 C7 43.48(18) 5_665 5_665
C10 K1 C7 49.80(18) 5_665 5_665
C8 K1 C7 24.35(19) 5_665 5_665
O5 K1 C2 102.49(17) 5_665 5_665
O7 K1 C2 109.18(19) 3_445 5_665
O3 K1 C2 139.7(2) . 5_665
O3 K1 C2 67.68(18) 5_665 5_665
O20 K1 C2 133.4(2) 6_565 5_665
O1 K1 C2 64.43(19) 5_665 5_665
C9 K1 C2 43.2(2) 5_665 5_665
C10 K1 C2 24.45(19) 5_665 5_665
C8 K1 C2 49.98(18) 5_665 5_665
C7 K1 C2 42.48(18) 5_665 5_665
O5 K1 C3 93.10(17) 5_665 5_665
O7 K1 C3 109.31(18) 3_445 5_665
O3 K1 C3 157.14(19) . 5_665
O3 K1 C3 91.94(18) 5_665 5_665
O20 K1 C3 109.08(19) 6_565 5_665
O1 K1 C3 51.59(17) 5_665 5_665
C9 K1 C3 50.28(18) 5_665 5_665
C10 K1 C3 42.82(19) 5_665 5_665
C8 K1 C3 42.56(19) 5_665 5_665
C7 K1 C3 23.80(19) 5_665 5_665
C2 K1 C3 24.29(19) 5_665 5_665

loop_
_geom_bond_atom_site_label_1
_geom_bond_atom_site_label_2
_geom_bond_distance
_geom_bond_site_symmetry_2
C1 C2 1.511(11) .
C2 C10 1.398(11) .
C2 C3 1.406(11) .
C2 K1 3.320(7) 5_665
C3 C7 1.376(11) .
C3 C4 1.489(11) .
C3 K1 3.359(7) 5_665
C4 C5 1.514(13) .
C5 O2 1.239(10) .
C5 O1 1.255(10) .
C6 C7 1.498(10) .
C7 C8 1.393(11) .
C7 K1 3.312(7) 5_665
C8 C9 1.428(10) .
C8 C28 1.527(10) .
C8 K1 3.293(7) 5_665
C9 C10 1.386(11) .
C9 C11 1.504(11) .
C9 K1 3.272(7) 5_665
C10 C12 1.517(10) .
C10 K1 3.276(7) 5_665
C12 C13 1.515(11) .
C13 O3 1.204(8) .
C13 O4 1.290(8) .
C14 O20 1.237(8) .
C14 O5 1.264(8) .
C14 C28 1.519(10) .
O1 Zn2 2.081(5) .
O1 K1 3.051(6) 5_665
O3 K1 2.836(6) .
O3 K1 2.878(5) 5_665
O4 Zn1 1.960(5) .
O5 Zn1 1.969(4) 5_665
O5 K1 2.753(5) 5_665
O7 Zn2 2.145(5) .
O7 K1 2.761(6) 3
O8 Zn2 2.101(5) .
O20 K1 2.976(5) 6_566
Zn1 O4 1.960(5) 2_654
Zn1 O5 1.969(4) 6_565
Zn1 O5 1.969(4) 5_665
Zn1 K1 3.715(2) .
Zn1 K1 3.715(2) 2_654
Zn2 O1 2.081(6) 7_665
Zn2 O8 2.101(5) 7_665
Zn2 O7 2.145(5) 7_665
Zn2 K1 3.943(2) 5_665
Zn2 K1 3.943(2) 3
K1 O5 2.753(5) 5_665
K1 O7 2.762(6) 3_445
K1 O3 2.878(5) 5_665
K1 O20 2.976(5) 6_565
K1 O1 3.051(6) 5_665
K1 C9 3.272(7) 5_665
K1 C10 3.276(7) 5_665
K1 C8 3.293(7) 5_665
K1 C7 3.312(7) 5_665
K1 C2 3.320(7) 5_665
K1 C3 3.359(7) 5_665
